data_4084241
loop_
_publ_author_name
'Hirotsu, Masakazu'
'Santo, Kiyokazu'
'Tsuboi, Chiaki'
'Kinoshita, Isamu'

_publ_section_title
;
 Diiron Carbonyl Complexes Bearing an N,C,S-Pincer Ligand: Reactivity
 toward Phosphines, Heterolytic Fe--Fe Cleavage, and Electrocatalytic
 Proton Reduction
;
_journal_issue 16
_journal_name_full Organometallics
_journal_page_first 4260
_journal_paper_doi 10.1021/om500558h
_journal_volume 33
_journal_year 2014
_chemical_formula_moiety 'C29 H22 Fe2 N O4 P S'
_chemical_formula_sum 'C29 H22 Fe2 N O4 P S'
_chemical_formula_weight 623.22
_chemical_name_systematic ' ?'
_space_group_IT_number 14
_symmetry_cell_setting monoclinic
_symmetry_space_group_name_Hall '-P 2ybc'
_symmetry_space_group_name_H-M 'P 1 21/c 1'
_atom_sites_solution_hydrogens difmap
_atom_sites_solution_primary direct
_atom_sites_solution_secondary difmap
_audit_creation_method SHELXL-97
_cell_angle_alpha 90.00
_cell_angle_beta 94.790(2)
_cell_angle_gamma 90.00
_cell_formula_units_Z 4
_cell_length_a 13.6517(12)
_cell_length_b 13.3882(11)
_cell_length_c 14.5907(12)
_cell_measurement_reflns_used 8328
_cell_measurement_temperature 153
_cell_measurement_theta_max 27.4816
_cell_measurement_theta_min 4.1384
_cell_volume 2657.5(4)
_computing_cell_refinement 'CrystalClear (Rigaku Inc., 2007)'
_computing_data_collection 'CrystalClear (Rigaku Inc., 2007)'
_computing_data_reduction 'CrystalClear (Rigaku Inc., 2007)'
_computing_molecular_graphics 'Ortep-3 for Windows (Farrugia, 1997)'
_computing_publication_material SHELXL97
_computing_structure_refinement 'SHELXL-97 (Sheldrick, 1997)'
_computing_structure_solution 'SIR97 (Altomare <i>et al.</i>,  1999)'
_diffrn_ambient_temperature 153
_diffrn_detector_area_resol_mean 14.6306
_diffrn_measured_fraction_theta_full 0.980
_diffrn_measured_fraction_theta_max 0.980
_diffrn_measurement_details
;
scan:
    Number of images: 360
               Slice: -80.0000 - 100.0000
         Image width: 0.5000
            Exp time: 10.0000
       Rotation axis: Phi
               Omega: 0.0000
                 Chi: 0.0000
                 Phi: 0.0000
                 XTD: 35.2292
              2theta: 9.6453
scan:
    Number of images: 100
               Slice: -30.0000 - 20.0000
         Image width: 0.5000
            Exp time: 10.0000
       Rotation axis: Omega
               Omega: 0.0000
                 Chi: 90.0000
                 Phi: 0.0000
                 XTD: 35.2292
              2theta: 9.6453
scan:
    Number of images: 100
               Slice: -30.0000 - 20.0000
         Image width: 0.5000
            Exp time: 10.0000
       Rotation axis: Omega
               Omega: 0.0000
                 Chi: 90.0000
                 Phi: 90.0000
                 XTD: 35.2292
              2theta: 9.6453
scan:
    Number of images: 100
               Slice: -30.0000 - 20.0000
         Image width: 0.5000
            Exp time: 10.0000
       Rotation axis: Omega
               Omega: 0.0000
                 Chi: 90.0000
                 Phi: 180.0000
                 XTD: 35.2292
              2theta: 9.6453
;
_diffrn_measurement_device 'Mercury CCD (2x2 bin mode)'
_diffrn_measurement_device_details 'AFC7: Eulerian 3-circle'
_diffrn_measurement_device_type 'Rigaku/MSC Mercury CCD'
_diffrn_measurement_method '\w or \f'
_diffrn_radiation_detector CCD
_diffrn_radiation_monochromator 'Graphite Monochromator'
_diffrn_radiation_source 'Rotating Anode'
_diffrn_radiation_type MoK\a
_diffrn_radiation_wavelength 0.710747
_diffrn_reflns_av_R_equivalents 0.0502
_diffrn_reflns_av_unetI/netI 0.0524
_diffrn_reflns_limit_h_max 17
_diffrn_reflns_limit_h_min -17
_diffrn_reflns_limit_k_max 17
_diffrn_reflns_limit_k_min -13
_diffrn_reflns_limit_l_max 18
_diffrn_reflns_limit_l_min -18
_diffrn_reflns_number 25197
_diffrn_reflns_reduction_process 'Lp corrections applied'
_diffrn_reflns_theta_full 27.48
_diffrn_reflns_theta_max 27.48
_diffrn_reflns_theta_min 4.14
_diffrn_source_current 100.0000
_diffrn_source_power 5.0000
_diffrn_source_voltage 50.0000
_exptl_absorpt_coefficient_mu 1.267
_exptl_absorpt_correction_T_max 0.9165
_exptl_absorpt_correction_T_min 0.6726
_exptl_absorpt_correction_type multi-scan
_exptl_absorpt_process_details '(Jacobson, 1998)'
_exptl_crystal_colour 'Dark Green'
_exptl_crystal_density_diffrn 1.558
_exptl_crystal_density_method 'not measured'
_exptl_crystal_description Prism
_exptl_crystal_F_000 1272
_exptl_crystal_size_max 0.34
_exptl_crystal_size_mid 0.14
_exptl_crystal_size_min 0.07
_refine_diff_density_max 0.367
_refine_diff_density_min -0.362
_refine_diff_density_rms 0.076
_refine_ls_extinction_method none
_refine_ls_goodness_of_fit_ref 1.080
_refine_ls_hydrogen_treatment refall
_refine_ls_matrix_type full
_refine_ls_number_parameters 431
_refine_ls_number_reflns 5965
_refine_ls_number_restraints 0
_refine_ls_restrained_S_all 1.080
_refine_ls_R_factor_all 0.0674
_refine_ls_R_factor_gt 0.0440
_refine_ls_shift/su_max 0.001
_refine_ls_shift/su_mean 0.000
_refine_ls_structure_factor_coef Fsqd
_refine_ls_weighting_details 'calc w=1/[\s^2^(Fo^2^)+(0.0349P)^2^+0.8166P] where P=(Fo^2^+2Fc^2^)/3'
_refine_ls_weighting_scheme calc
_refine_ls_wR_factor_gt 0.0839
_refine_ls_wR_factor_ref 0.0928
_reflns_number_gt 4491
_reflns_number_total 5965
_reflns_threshold_expression >2sigma(I)
_cod_data_source_file om500558h_si_002.cif
_cod_data_source_block 3
_cod_depositor_comments
;
The following automatic conversions were performed:

'_exptl_absorpt_correction_type' value 'Multi-scan' changed to
'multi-scan' according to
/usr/data/users/saulius/crontab/automatic-downloads/rss-feeds/ACS/lib/dictionaries/cif_core.dic
dictionary named 'cif_core.dic' version 2.4.2 from 2011-04-26.

Automatic conversion script
Id: cif_fix_values 2281 2013-09-26 08:29:07Z andrius 

 Adding full bibliography for 4084240--4084243.cif.
;
_cod_original_sg_symbol_H-M P21/c
_cod_database_code 4084241

loop_
_symmetry_equiv_pos_as_xyz
'x, y, z'
'-x, y+1/2, -z+1/2'
'-x, -y, -z'
'x, -y-1/2, z-1/2'

loop_
_atom_site_label
_atom_site_type_symbol
_atom_site_fract_x
_atom_site_fract_y
_atom_site_fract_z
_atom_site_U_iso_or_equiv
_atom_site_adp_type
_atom_site_occupancy
_atom_site_symmetry_multiplicity
_atom_site_calc_flag
C1 C 0.4165(2) 0.0226(2) 0.74595(19) 0.0294(6) Uani 1 1 d
C2 C 0.5155(2) 0.0484(3) 0.7533(2) 0.0387(8) Uani 1 1 d
C3 C 0.5849(3) -0.0233(3) 0.7805(2) 0.0454(9) Uani 1 1 d
C4 C 0.5557(3) -0.1180(3) 0.8020(2) 0.0444(9) Uani 1 1 d
C5 C 0.4570(2) -0.1432(2) 0.7953(2) 0.0364(7) Uani 1 1 d
C6 C 0.3850(2) -0.0736(2) 0.76438(18) 0.0290(6) Uani 1 1 d
C7 C 0.2059(2) -0.0376(2) 0.79097(17) 0.0251(6) Uani 1 1 d
C8 C 0.2785(2) -0.1007(2) 0.75557(18) 0.0272(6) Uani 1 1 d
C9 C 0.2547(2) -0.2037(2) 0.73881(19) 0.0304(7) Uani 1 1 d
C10 C 0.1694(2) -0.2443(2) 0.7625(2) 0.0347(7) Uani 1 1 d
C11 C 0.1002(2) -0.1851(2) 0.8036(2) 0.0331(7) Uani 1 1 d
C12 C 0.1167(2) -0.0847(2) 0.81561(18) 0.0279(6) Uani 1 1 d
C13 C 0.0465(2) -0.0158(2) 0.85160(18) 0.0292(6) Uani 1 1 d
C14 C -0.0453(2) -0.0414(3) 0.8799(2) 0.0370(7) Uani 1 1 d
C15 C -0.1038(2) 0.0301(3) 0.9144(2) 0.0431(9) Uani 1 1 d
C16 C -0.0696(3) 0.1270(3) 0.9207(2) 0.0446(9) Uani 1 1 d
C17 C 0.0204(2) 0.1493(3) 0.8902(2) 0.0372(7) Uani 1 1 d
C19 C 0.2781(2) 0.1070(2) 0.9142(2) 0.0342(7) Uani 1 1 d
C18 C 0.1915(2) 0.2398(2) 0.79335(19) 0.0337(7) Uani 1 1 d
C20 C 0.1337(2) 0.1225(2) 0.6187(2) 0.0331(7) Uani 1 1 d
C21 C 0.0977(2) -0.0600(2) 0.61886(19) 0.0300(6) Uani 1 1 d
C22 C 0.1802(3) -0.0305(3) 0.4231(2) 0.0403(8) Uani 1 1 d
C23 C 0.3593(3) 0.0583(3) 0.4881(3) 0.0436(9) Uani 1 1 d
C24 C 0.3275(2) -0.1491(2) 0.52311(19) 0.0287(6) Uani 1 1 d
C25 C 0.4226(2) -0.1618(2) 0.5630(2) 0.0344(7) Uani 1 1 d
C26 C 0.4662(3) -0.2554(3) 0.5667(2) 0.0419(8) Uani 1 1 d
C27 C 0.4154(3) -0.3372(3) 0.5308(2) 0.0423(8) Uani 1 1 d
C28 C 0.3210(3) -0.3257(3) 0.4916(2) 0.0404(8) Uani 1 1 d
C29 C 0.2774(3) -0.2323(2) 0.4872(2) 0.0336(7) Uani 1 1 d
N1 N 0.07829(17) 0.08030(18) 0.85472(15) 0.0291(5) Uani 1 1 d
O2 O 0.32567(19) 0.1043(2) 0.98286(17) 0.0594(7) Uani 1 1 d
O1 O 0.18521(19) 0.32472(16) 0.78444(16) 0.0529(7) Uani 1 1 d
O3 O 0.08808(18) 0.19010(17) 0.58956(15) 0.0499(6) Uani 1 1 d
O4 O 0.03137(17) -0.10813(17) 0.59355(15) 0.0444(6) Uani 1 1 d
P1 P 0.26707(6) -0.02705(5) 0.52487(5) 0.02840(18) Uani 1 1 d
S1 S 0.32635(5) 0.11275(5) 0.70978(5) 0.02853(17) Uani 1 1 d
Fe1 Fe 0.20854(3) 0.10699(3) 0.80753(3) 0.02592(12) Uani 1 1 d
Fe2 Fe 0.20044(3) 0.01509(3) 0.65298(3) 0.02400(11) Uani 1 1 d
H2 H 0.534(2) 0.112(2) 0.740(2) 0.032(8) Uiso 1 1 d
H3 H 0.651(2) -0.004(2) 0.785(2) 0.036(8) Uiso 1 1 d
H4 H 0.603(2) -0.165(3) 0.823(2) 0.047(10) Uiso 1 1 d
H5 H 0.431(2) -0.209(2) 0.8143(18) 0.026(7) Uiso 1 1 d
H9 H 0.3036(19) -0.243(2) 0.7130(18) 0.022(7) Uiso 1 1 d
H10 H 0.154(2) -0.315(2) 0.7534(19) 0.030(8) Uiso 1 1 d
H11 H 0.041(2) -0.212(2) 0.8217(19) 0.030(8) Uiso 1 1 d
H14 H -0.066(2) -0.111(2) 0.874(2) 0.035(8) Uiso 1 1 d
H15 H -0.167(2) 0.012(2) 0.933(2) 0.038(8) Uiso 1 1 d
H16 H -0.105(2) 0.174(2) 0.944(2) 0.044(9) Uiso 1 1 d
H17 H 0.046(2) 0.216(2) 0.8938(18) 0.024(7) Uiso 1 1 d
H22A H 0.156(3) 0.034(3) 0.417(2) 0.054(11) Uiso 1 1 d
H22B H 0.216(3) -0.048(3) 0.370(2) 0.055(10) Uiso 1 1 d
H22C H 0.127(3) -0.080(3) 0.432(2) 0.059(11) Uiso 1 1 d
H23A H 0.328(2) 0.123(3) 0.480(2) 0.044(9) Uiso 1 1 d
H23B H 0.379(3) 0.031(3) 0.430(3) 0.072(12) Uiso 1 1 d
H23C H 0.416(3) 0.064(3) 0.535(3) 0.066(12) Uiso 1 1 d
H25 H 0.460(2) -0.106(2) 0.588(2) 0.031(8) Uiso 1 1 d
H26 H 0.530(2) -0.262(2) 0.591(2) 0.036(9) Uiso 1 1 d
H27 H 0.444(2) -0.400(3) 0.532(2) 0.046(10) Uiso 1 1 d
H28 H 0.287(3) -0.379(3) 0.466(2) 0.052(11) Uiso 1 1 d
H29 H 0.216(2) -0.227(2) 0.462(2) 0.037(9) Uiso 1 1 d

loop_
_atom_site_aniso_label
_atom_site_aniso_U_11
_atom_site_aniso_U_22
_atom_site_aniso_U_33
_atom_site_aniso_U_23
_atom_site_aniso_U_13
_atom_site_aniso_U_12
C1 0.0332(16) 0.0283(16) 0.0265(14) -0.0043(12) 0.0015(13) 0.0017(12)
C2 0.0333(18) 0.038(2) 0.0449(19) -0.0073(15) 0.0036(16) -0.0016(15)
C3 0.0273(18) 0.058(2) 0.049(2) -0.0137(17) -0.0029(17) 0.0025(16)
C4 0.043(2) 0.049(2) 0.0397(18) -0.0089(16) -0.0054(17) 0.0165(18)
C5 0.043(2) 0.0338(18) 0.0317(16) -0.0052(13) 0.0001(15) 0.0069(15)
C6 0.0365(17) 0.0277(15) 0.0224(13) -0.0043(11) 0.0011(13) 0.0073(13)
C7 0.0293(15) 0.0247(15) 0.0205(13) -0.0039(10) -0.0015(12) 0.0001(11)
C8 0.0336(16) 0.0233(15) 0.0247(14) 0.0014(11) 0.0018(13) 0.0016(12)
C9 0.0403(18) 0.0224(15) 0.0278(15) -0.0016(11) -0.0008(14) 0.0043(13)
C10 0.051(2) 0.0222(16) 0.0298(15) 0.0040(12) -0.0050(15) -0.0062(14)
C11 0.0380(18) 0.0327(17) 0.0284(15) 0.0070(13) 0.0016(15) -0.0093(14)
C12 0.0291(15) 0.0304(16) 0.0238(13) 0.0033(11) -0.0006(13) -0.0056(12)
C13 0.0314(16) 0.0353(17) 0.0205(13) 0.0042(12) -0.0007(13) -0.0040(13)
C14 0.0333(18) 0.050(2) 0.0279(15) 0.0077(14) 0.0015(14) -0.0063(15)
C15 0.0304(18) 0.065(3) 0.0347(17) 0.0107(16) 0.0066(16) 0.0013(16)
C16 0.039(2) 0.061(2) 0.0350(18) 0.0061(16) 0.0111(17) 0.0180(18)
C17 0.0421(19) 0.0371(19) 0.0327(16) 0.0053(13) 0.0063(15) 0.0073(15)
C19 0.0381(18) 0.0296(17) 0.0350(17) 0.0018(13) 0.0039(16) -0.0050(13)
C18 0.0416(18) 0.0282(17) 0.0315(15) -0.0055(12) 0.0047(15) -0.0007(13)
C20 0.0362(17) 0.0302(17) 0.0328(15) -0.0065(13) 0.0015(15) 0.0004(13)
C21 0.0341(17) 0.0273(16) 0.0286(14) 0.0042(12) 0.0029(14) 0.0026(13)
C22 0.048(2) 0.043(2) 0.0291(16) 0.0007(14) 0.0013(16) 0.0070(17)
C23 0.048(2) 0.038(2) 0.047(2) 0.0013(16) 0.019(2) -0.0058(17)
C24 0.0311(16) 0.0306(16) 0.0258(14) -0.0002(11) 0.0102(13) 0.0020(12)
C25 0.0288(17) 0.0382(19) 0.0367(17) -0.0032(14) 0.0056(15) -0.0011(14)
C26 0.0338(19) 0.049(2) 0.0431(19) -0.0006(16) 0.0050(17) 0.0123(16)
C27 0.055(2) 0.039(2) 0.0340(17) -0.0007(15) 0.0105(17) 0.0119(17)
C28 0.056(2) 0.0339(19) 0.0317(16) -0.0038(14) 0.0071(17) -0.0008(17)
C29 0.0370(19) 0.0362(18) 0.0275(15) -0.0007(13) 0.0015(15) -0.0020(14)
N1 0.0305(13) 0.0322(14) 0.0248(12) 0.0024(10) 0.0031(11) 0.0057(11)
O2 0.0604(17) 0.0725(19) 0.0418(14) 0.0087(13) -0.0157(13) -0.0197(14)
O1 0.0786(19) 0.0232(13) 0.0575(15) -0.0019(10) 0.0096(14) 0.0078(12)
O3 0.0639(16) 0.0360(14) 0.0474(13) -0.0027(11) -0.0097(13) 0.0221(12)
O4 0.0401(13) 0.0455(14) 0.0454(13) 0.0026(11) -0.0081(11) -0.0150(11)
P1 0.0320(4) 0.0268(4) 0.0269(4) 0.0016(3) 0.0061(3) 0.0008(3)
S1 0.0306(4) 0.0222(4) 0.0329(4) -0.0010(3) 0.0034(3) -0.0028(3)
Fe1 0.0301(2) 0.0203(2) 0.0274(2) -0.00137(16) 0.00248(19) 0.00026(16)
Fe2 0.0260(2) 0.0212(2) 0.0248(2) 0.00009(15) 0.00225(18) 0.00045(16)

loop_
_atom_type_symbol
_atom_type_description
_atom_type_scat_dispersion_real
_atom_type_scat_dispersion_imag
_atom_type_scat_source
C C 0.0033 0.0016 'International Tables Vol C Tables 4.2.6.8 and 6.1.1.4'
H H 0.0000 0.0000 'International Tables Vol C Tables 4.2.6.8 and 6.1.1.4'
N N 0.0061 0.0033 'International Tables Vol C Tables 4.2.6.8 and 6.1.1.4'
O O 0.0106 0.0060 'International Tables Vol C Tables 4.2.6.8 and 6.1.1.4'
P P 0.1023 0.0942 'International Tables Vol C Tables 4.2.6.8 and 6.1.1.4'
S S 0.1246 0.1234 'International Tables Vol C Tables 4.2.6.8 and 6.1.1.4'
Fe Fe 0.3463 0.8444 'International Tables Vol C Tables 4.2.6.8 and 6.1.1.4'

loop_
_geom_angle_atom_site_label_1
_geom_angle_atom_site_label_2
_geom_angle_atom_site_label_3
_geom_angle
C2 C1 C6 121.9(3)
C2 C1 S1 120.0(2)
C6 C1 S1 118.0(2)
C3 C2 C1 119.2(3)
C3 C2 H2 121(2)
C1 C2 H2 120.0(19)
C4 C3 C2 120.1(3)
C4 C3 H3 122(2)
C2 C3 H3 118(2)
C3 C4 C5 120.5(3)
C3 C4 H4 120(2)
C5 C4 H4 120(2)
C4 C5 C6 120.9(3)
C4 C5 H5 124.4(16)
C6 C5 H5 114.6(16)
C1 C6 C5 117.2(3)
C1 C6 C8 121.5(3)
C5 C6 C8 121.2(3)
C8 C7 C12 117.2(2)
C8 C7 Fe1 128.6(2)
C12 C7 Fe1 114.18(19)
C8 C7 Fe2 79.92(15)
C12 C7 Fe2 114.62(19)
Fe1 C7 Fe2 77.70(9)
C7 C8 C9 118.3(2)
C7 C8 C6 121.7(2)
C9 C8 C6 117.0(2)
C7 C8 Fe2 63.22(15)
C9 C8 Fe2 116.2(2)
C6 C8 Fe2 106.38(17)
C10 C9 C8 122.0(3)
C10 C9 H9 121.5(16)
C8 C9 H9 116.4(16)
C9 C10 C11 120.3(3)
C9 C10 H10 122.2(16)
C11 C10 H10 117.5(16)
C12 C11 C10 119.9(3)
C12 C11 H11 118.5(17)
C10 C11 H11 121.6(17)
C11 C12 C7 122.0(3)
C11 C12 C13 124.0(3)
C7 C12 C13 114.0(2)
N1 C13 C14 121.0(3)
N1 C13 C12 113.2(2)
C14 C13 C12 125.8(3)
C15 C14 C13 120.2(3)
C15 C14 H14 121.8(17)
C13 C14 H14 118.0(17)
C14 C15 C16 118.5(3)
C14 C15 H15 119.9(18)
C16 C15 H15 121.6(18)
C17 C16 C15 119.4(3)
C17 C16 H16 120(2)
C15 C16 H16 120(2)
N1 C17 C16 123.0(3)
N1 C17 H17 115.9(16)
C16 C17 H17 121.2(16)
O2 C19 Fe1 177.5(3)
O1 C18 Fe1 176.9(3)
O3 C20 Fe2 174.7(3)
O3 C20 Fe1 123.2(2)
Fe2 C20 Fe1 62.04(9)
O4 C21 Fe2 177.6(3)
P1 C22 H22A 105(2)
P1 C22 H22B 109(2)
H22A C22 H22B 110(3)
P1 C22 H22C 110(2)
H22A C22 H22C 112(3)
H22B C22 H22C 111(3)
P1 C23 H23A 107.1(19)
P1 C23 H23B 105(2)
H23A C23 H23B 112(3)
P1 C23 H23C 112(2)
H23A C23 H23C 109(3)
H23B C23 H23C 111(3)
C29 C24 C25 118.3(3)
C29 C24 P1 120.9(2)
C25 C24 P1 120.7(2)
C26 C25 C24 120.7(3)
C26 C25 H25 118.5(18)
C24 C25 H25 120.8(18)
C27 C26 C25 120.3(3)
C27 C26 H26 121(2)
C25 C26 H26 119(2)
C28 C27 C26 119.6(3)
C28 C27 H27 120(2)
C26 C27 H27 121(2)
C27 C28 C29 120.3(3)
C27 C28 H28 121(2)
C29 C28 H28 119(2)
C28 C29 C24 120.8(3)
C28 C29 H29 118(2)
C24 C29 H29 121(2)
C17 N1 C13 117.8(2)
C17 N1 Fe1 125.4(2)
C13 N1 Fe1 116.78(18)
C23 P1 C22 101.25(19)
C23 P1 C24 103.50(16)
C22 P1 C24 103.27(16)
C23 P1 Fe2 115.61(13)
C22 P1 Fe2 114.10(12)
C24 P1 Fe2 117.10(9)
C1 S1 Fe1 107.76(9)
C1 S1 Fe2 101.74(10)
Fe1 S1 Fe2 69.45(2)
C19 Fe1 C18 99.00(14)
C19 Fe1 C7 96.50(13)
C18 Fe1 C7 164.50(13)
C19 Fe1 N1 97.23(12)
C18 Fe1 N1 96.10(11)
C7 Fe1 N1 81.79(10)
C19 Fe1 S1 101.59(10)
C18 Fe1 S1 89.18(9)
C7 Fe1 S1 87.81(8)
N1 Fe1 S1 159.40(7)
C19 Fe1 Fe2 139.57(10)
C18 Fe1 Fe2 112.14(9)
C7 Fe1 Fe2 54.25(7)
N1 Fe1 Fe2 104.11(7)
S1 Fe1 Fe2 55.70(2)
C19 Fe1 C20 167.54(11)
C18 Fe1 C20 77.63(11)
C7 Fe1 C20 87.23(10)
N1 Fe1 C20 95.06(9)
S1 Fe1 C20 66.58(6)
Fe2 Fe1 C20 37.17(6)
C20 Fe2 C21 90.27(14)
C20 Fe2 C7 121.19(12)
C21 Fe2 C7 92.42(12)
C20 Fe2 P1 102.04(9)
C21 Fe2 P1 89.42(9)
C7 Fe2 P1 136.70(7)
C20 Fe2 S1 89.50(10)
C21 Fe2 S1 174.58(9)
C7 Fe2 S1 83.07(8)
P1 Fe2 S1 95.93(3)
C20 Fe2 C8 157.05(11)
C21 Fe2 C8 96.43(12)
C7 Fe2 C8 36.87(9)
P1 Fe2 C8 99.96(7)
S1 Fe2 C8 81.79(7)
C20 Fe2 Fe1 80.79(10)
C21 Fe2 Fe1 119.78(9)
C7 Fe2 Fe1 48.06(7)
P1 Fe2 Fe1 150.76(3)
S1 Fe2 Fe1 54.86(2)
C8 Fe2 Fe1 76.82(7)

loop_
_geom_bond_atom_site_label_1
_geom_bond_atom_site_label_2
_geom_bond_distance
C1 C2 1.390(4)
C1 C6 1.392(4)
C1 S1 1.772(3)
C2 C3 1.383(5)
C2 H2 0.91(3)
C3 C4 1.374(5)
C3 H3 0.93(3)
C4 C5 1.384(5)
C4 H4 0.93(3)
C5 C6 1.401(4)
C5 H5 0.99(3)
C6 C8 1.493(4)
C7 C8 1.431(4)
C7 C12 1.443(4)
C7 Fe1 1.951(3)
C7 Fe2 2.129(3)
C8 C9 1.434(4)
C8 Fe2 2.348(3)
C9 C10 1.356(4)
C9 H9 0.95(3)
C10 C11 1.406(4)
C10 H10 0.97(3)
C11 C12 1.371(4)
C11 H11 0.95(3)
C12 C13 1.460(4)
C13 N1 1.358(4)
C13 C14 1.395(4)
C14 C15 1.369(5)
C14 H14 0.97(3)
C15 C16 1.379(5)
C15 H15 0.96(3)
C16 C17 1.373(5)
C16 H16 0.88(3)
C17 N1 1.348(4)
C17 H17 0.96(3)
C19 O2 1.148(4)
C19 Fe1 1.754(3)
C18 O1 1.147(3)
C18 Fe1 1.803(3)
C20 O3 1.158(4)
C20 Fe2 1.753(3)
C20 Fe1 2.865(3)
C21 O4 1.147(3)
C21 Fe2 1.764(3)
C22 P1 1.822(4)
C22 H22A 0.93(4)
C22 H22B 0.97(3)
C22 H22C 1.00(4)
C23 P1 1.814(3)
C23 H23A 0.96(3)
C23 H23B 0.99(4)
C23 H23C 1.00(4)
C24 C29 1.387(4)
C24 C25 1.388(4)
C24 P1 1.831(3)
C25 C26 1.386(4)
C25 H25 0.95(3)
C26 C27 1.376(5)
C26 H26 0.92(3)
C27 C28 1.375(5)
C27 H27 0.92(3)
C28 C29 1.384(5)
C28 H28 0.92(4)
C29 H29 0.88(3)
N1 Fe1 1.992(2)
P1 Fe2 2.2188(8)
S1 Fe1 2.2383(8)
S1 Fe2 2.2612(8)
Fe1 Fe2 2.5631(6)

loop_
_geom_torsion_atom_site_label_1
_geom_torsion_atom_site_label_2
_geom_torsion_atom_site_label_3
_geom_torsion_atom_site_label_4
_geom_torsion
C6 C1 C2 C3 -0.6(5)
S1 C1 C2 C3 -179.2(2)
C1 C2 C3 C4 -1.6(5)
C2 C3 C4 C5 1.1(5)
C3 C4 C5 C6 1.6(5)
C2 C1 C6 C5 3.1(4)
S1 C1 C6 C5 -178.3(2)
C2 C1 C6 C8 -179.5(3)
S1 C1 C6 C8 -0.9(3)
C4 C5 C6 C1 -3.6(4)
C4 C5 C6 C8 179.0(3)
C12 C7 C8 C9 5.7(4)
Fe1 C7 C8 C9 -172.1(2)
Fe2 C7 C8 C9 -106.9(2)
C12 C7 C8 C6 -154.0(3)
Fe1 C7 C8 C6 28.2(4)
Fe2 C7 C8 C6 93.4(2)
C12 C7 C8 Fe2 112.6(2)
Fe1 C7 C8 Fe2 -65.2(2)
C1 C6 C8 C7 -44.7(4)
C5 C6 C8 C7 132.5(3)
C1 C6 C8 C9 155.3(3)
C5 C6 C8 C9 -27.4(4)
C1 C6 C8 Fe2 23.5(3)
C5 C6 C8 Fe2 -159.2(2)
C7 C8 C9 C10 -5.6(4)
C6 C8 C9 C10 155.1(3)
Fe2 C8 C9 C10 -77.8(3)
C8 C9 C10 C11 1.0(5)
C9 C10 C11 C12 3.2(5)
C10 C11 C12 C7 -2.8(4)
C10 C11 C12 C13 175.6(3)
C8 C7 C12 C11 -1.8(4)
Fe1 C7 C12 C11 176.4(2)
Fe2 C7 C12 C11 89.3(3)
C8 C7 C12 C13 179.7(2)
Fe1 C7 C12 C13 -2.2(3)
Fe2 C7 C12 C13 -89.2(2)
C11 C12 C13 N1 -178.2(3)
C7 C12 C13 N1 0.3(3)
C11 C12 C13 C14 1.0(5)
C7 C12 C13 C14 179.6(3)
N1 C13 C14 C15 -2.3(4)
C12 C13 C14 C15 178.5(3)
C13 C14 C15 C16 -0.2(5)
C14 C15 C16 C17 1.6(5)
C15 C16 C17 N1 -0.6(5)
C29 C24 C25 C26 0.0(4)
P1 C24 C25 C26 176.0(2)
C24 C25 C26 C27 0.0(5)
C25 C26 C27 C28 -0.4(5)
C26 C27 C28 C29 0.8(5)
C27 C28 C29 C24 -0.9(4)
C25 C24 C29 C28 0.5(4)
P1 C24 C29 C28 -175.6(2)
C16 C17 N1 C13 -1.8(4)
C16 C17 N1 Fe1 179.1(2)
C14 C13 N1 C17 3.2(4)
C12 C13 N1 C17 -177.5(3)
C14 C13 N1 Fe1 -177.6(2)
C12 C13 N1 Fe1 1.7(3)
C29 C24 P1 C23 -136.6(2)
C25 C24 P1 C23 47.4(3)
C29 C24 P1 C22 -31.4(3)
C25 C24 P1 C22 152.7(2)
C29 C24 P1 Fe2 94.9(2)
C25 C24 P1 Fe2 -81.0(2)
C2 C1 S1 Fe1 -132.1(2)
C6 C1 S1 Fe1 49.3(2)
C2 C1 S1 Fe2 156.0(2)
C6 C1 S1 Fe2 -22.6(2)
O2 C19 Fe1 C18 -141(6)
O2 C19 Fe1 C7 39(6)
O2 C19 Fe1 N1 122(6)
O2 C19 Fe1 S1 -50(6)
O2 C19 Fe1 Fe2 0(7)
O2 C19 Fe1 C20 -68(7)
O1 C18 Fe1 C19 61(5)
O1 C18 Fe1 C7 -120(5)
O1 C18 Fe1 N1 159(5)
O1 C18 Fe1 S1 -41(5)
O1 C18 Fe1 Fe2 -93(5)
O1 C18 Fe1 C20 -107(5)
C8 C7 Fe1 C19 -83.3(3)
C12 C7 Fe1 C19 98.8(2)
Fe2 C7 Fe1 C19 -149.55(11)
C8 C7 Fe1 C18 97.1(5)
C12 C7 Fe1 C18 -80.8(5)
Fe2 C7 Fe1 C18 30.9(5)
C8 C7 Fe1 N1 -179.8(3)
C12 C7 Fe1 N1 2.4(2)
Fe2 C7 Fe1 N1 114.04(9)
C8 C7 Fe1 S1 18.1(2)
C12 C7 Fe1 S1 -159.81(19)
Fe2 C7 Fe1 S1 -48.13(6)
C8 C7 Fe1 Fe2 66.2(2)
C12 C7 Fe1 Fe2 -111.7(2)
C8 C7 Fe1 C20 84.7(3)
C12 C7 Fe1 C20 -93.2(2)
Fe2 C7 Fe1 C20 18.52(8)
C17 N1 Fe1 C19 81.2(3)
C13 N1 Fe1 C19 -97.9(2)
C17 N1 Fe1 C18 -18.7(3)
C13 N1 Fe1 C18 162.2(2)
C17 N1 Fe1 C7 176.8(3)
C13 N1 Fe1 C7 -2.3(2)
C17 N1 Fe1 S1 -122.8(2)
C13 N1 Fe1 S1 58.1(3)
C17 N1 Fe1 Fe2 -133.4(2)
C13 N1 Fe1 Fe2 47.5(2)
C17 N1 Fe1 C20 -96.7(2)
C13 N1 Fe1 C20 84.2(2)
C1 S1 Fe1 C19 47.00(14)
Fe2 S1 Fe1 C19 143.20(10)
C1 S1 Fe1 C18 146.02(14)
Fe2 S1 Fe1 C18 -117.77(10)
C1 S1 Fe1 C7 -49.19(13)
Fe2 S1 Fe1 C7 47.01(8)
C1 S1 Fe1 N1 -108.7(2)
Fe2 S1 Fe1 N1 -12.5(2)
C1 S1 Fe1 Fe2 -96.20(10)
C1 S1 Fe1 C20 -137.12(12)
Fe2 S1 Fe1 C20 -40.91(7)
O3 C20 Fe1 C19 -98.0(6)
Fe2 C20 Fe1 C19 82.6(5)
O3 C20 Fe1 C18 -22.5(3)
Fe2 C20 Fe1 C18 158.10(13)
O3 C20 Fe1 C7 154.1(3)
Fe2 C20 Fe1 C7 -25.25(11)
O3 C20 Fe1 N1 72.6(3)
Fe2 C20 Fe1 N1 -106.76(10)
O3 C20 Fe1 S1 -117.1(3)
Fe2 C20 Fe1 S1 63.56(7)
O3 C20 Fe1 Fe2 179.4(3)
O3 C20 Fe2 C21 -54(3)
Fe1 C20 Fe2 C21 120.16(9)
O3 C20 Fe2 C7 -147(3)
Fe1 C20 Fe2 C7 27.17(12)
O3 C20 Fe2 P1 35(3)
Fe1 C20 Fe2 P1 -150.38(3)
O3 C20 Fe2 S1 131(3)
Fe1 C20 Fe2 S1 -54.42(3)
O3 C20 Fe2 C8 -162(3)
Fe1 C20 Fe2 C8 12.8(3)
O3 C20 Fe2 Fe1 -174(3)
O4 C21 Fe2 C20 72(6)
O4 C21 Fe2 C7 -167(6)
O4 C21 Fe2 P1 -30(6)
O4 C21 Fe2 S1 160(6)
O4 C21 Fe2 C8 -130(6)
O4 C21 Fe2 Fe1 152(6)
C8 C7 Fe2 C20 -170.73(18)
C12 C7 Fe2 C20 73.9(2)
Fe1 C7 Fe2 C20 -37.30(16)
C8 C7 Fe2 C21 97.49(18)
C12 C7 Fe2 C21 -17.9(2)
Fe1 C7 Fe2 C21 -129.08(11)
C8 C7 Fe2 P1 5.8(2)
C12 C7 Fe2 P1 -109.62(19)
Fe1 C7 Fe2 P1 139.20(6)
C8 C7 Fe2 S1 -85.53(15)
C12 C7 Fe2 S1 159.1(2)
Fe1 C7 Fe2 S1 47.90(7)
C12 C7 Fe2 C8 -115.4(3)
Fe1 C7 Fe2 C8 133.43(19)
C8 C7 Fe2 Fe1 -133.43(19)
C12 C7 Fe2 Fe1 111.2(2)
C23 P1 Fe2 C20 67.73(19)
C22 P1 Fe2 C20 -49.11(17)
C24 P1 Fe2 C20 -169.86(15)
C23 P1 Fe2 C21 157.88(19)
C22 P1 Fe2 C21 41.04(17)
C24 P1 Fe2 C21 -79.72(15)
C23 P1 Fe2 C7 -109.2(2)
C22 P1 Fe2 C7 133.96(18)
C24 P1 Fe2 C7 13.20(17)
C23 P1 Fe2 S1 -23.03(16)
C22 P1 Fe2 S1 -139.86(14)
C24 P1 Fe2 S1 99.38(11)
C23 P1 Fe2 C8 -105.70(18)
C22 P1 Fe2 C8 137.47(16)
C24 P1 Fe2 C8 16.71(14)
C23 P1 Fe2 Fe1 -24.92(18)
C22 P1 Fe2 Fe1 -141.75(14)
C24 P1 Fe2 Fe1 97.49(12)
C1 S1 Fe2 C20 -176.16(13)
Fe1 S1 Fe2 C20 79.07(9)
C1 S1 Fe2 C21 96.3(10)
Fe1 S1 Fe2 C21 -8.5(10)
C1 S1 Fe2 C7 62.32(11)
Fe1 S1 Fe2 C7 -42.45(7)
C1 S1 Fe2 P1 -74.11(9)
Fe1 S1 Fe2 P1 -178.87(3)
C1 S1 Fe2 C8 25.14(11)
Fe1 S1 Fe2 C8 -79.63(6)
C1 S1 Fe2 Fe1 104.77(9)
C7 C8 Fe2 C20 20.7(4)
C9 C8 Fe2 C20 130.8(3)
C6 C8 Fe2 C20 -97.0(3)
C7 C8 Fe2 C21 -85.45(18)
C9 C8 Fe2 C21 24.7(2)
C6 C8 Fe2 C21 156.88(18)
C9 C8 Fe2 C7 110.1(3)
C6 C8 Fe2 C7 -117.7(2)
C7 C8 Fe2 P1 -175.99(15)
C9 C8 Fe2 P1 -65.9(2)
C6 C8 Fe2 P1 66.34(17)
C7 C8 Fe2 S1 89.39(16)
C9 C8 Fe2 S1 -160.5(2)
C6 C8 Fe2 S1 -28.28(16)
C7 C8 Fe2 Fe1 33.69(15)
C9 C8 Fe2 Fe1 143.8(2)
C6 C8 Fe2 Fe1 -83.98(16)
C19 Fe1 Fe2 C20 -160.73(18)
C18 Fe1 Fe2 C20 -23.17(14)
C7 Fe1 Fe2 C20 148.33(14)
N1 Fe1 Fe2 C20 79.57(12)
S1 Fe1 Fe2 C20 -95.93(10)
C19 Fe1 Fe2 C21 114.28(18)
C18 Fe1 Fe2 C21 -108.16(15)
C7 Fe1 Fe2 C21 63.34(15)
N1 Fe1 Fe2 C21 -5.42(13)
S1 Fe1 Fe2 C21 179.08(11)
C20 Fe1 Fe2 C21 -84.99(15)
C19 Fe1 Fe2 C7 50.95(17)
C18 Fe1 Fe2 C7 -171.49(15)
N1 Fe1 Fe2 C7 -68.75(12)
S1 Fe1 Fe2 C7 115.74(10)
C20 Fe1 Fe2 C7 -148.33(14)
C19 Fe1 Fe2 P1 -62.50(16)
C18 Fe1 Fe2 P1 75.06(12)
C7 Fe1 Fe2 P1 -113.45(11)
N1 Fe1 Fe2 P1 177.80(9)
S1 Fe1 Fe2 P1 2.30(6)
C20 Fe1 Fe2 P1 98.23(11)
C19 Fe1 Fe2 S1 -64.80(15)
C18 Fe1 Fe2 S1 72.77(11)
C7 Fe1 Fe2 S1 -115.74(10)
N1 Fe1 Fe2 S1 175.51(7)
C20 Fe1 Fe2 S1 95.93(10)
C19 Fe1 Fe2 C8 24.37(16)
C18 Fe1 Fe2 C8 161.93(13)
C7 Fe1 Fe2 C8 -26.58(12)
N1 Fe1 Fe2 C8 -95.33(10)
S1 Fe1 Fe2 C8 89.16(7)
C20 Fe1 Fe2 C8 -174.91(12)
